data_2219303
loop_
_publ_author_name
'Muhammad, Niaz'
'Tahir, M. Nawaz'
Zia-ur-Rehman
'Ali, Saqib'

_publ_section_title
;
 2-Methyl-3-(4-nitrophenyl)acrylic acid
;
_journal_coeditor_code CS2087
_journal_issue 9
_journal_name_full 'Acta Crystallographica Section E'
_journal_page_first o1717
_journal_page_last o1718
_journal_paper_doi 10.1107/S1600536808024999
_journal_volume 64
_journal_year 2008
_chemical_formula_iupac 'C10 H9 N O4'
_chemical_formula_moiety 'C10 H9 N O4'
_chemical_formula_sum 'C10 H9 N O4'
_chemical_formula_weight 207.18
_chemical_name_systematic
;
2-Methyl-3-(4-nitrophenyl)acrylic acid
;
_space_group_IT_number 2
_symmetry_cell_setting triclinic
_symmetry_space_group_name_Hall '-P 1'
_symmetry_space_group_name_H-M 'P -1'
_atom_sites_solution_hydrogens geom
_atom_sites_solution_primary direct
_atom_sites_solution_secondary difmap
_audit_creation_method SHELXL-97
_cell_angle_alpha 75.793(2)
_cell_angle_beta 81.835(3)
_cell_angle_gamma 87.686(2)
_cell_formula_units_Z 2
_cell_length_a 7.3878(3)
_cell_length_b 8.1050(5)
_cell_length_c 8.3402(4)
_cell_measurement_reflns_used 2518
_cell_measurement_temperature 296(2)
_cell_measurement_theta_max 29.13
_cell_measurement_theta_min 2.54
_cell_volume 479.21(4)
_computing_cell_refinement 'APEX2 (Bruker, 2007)'
_computing_data_collection 'APEX2 (Bruker, 2007)'
_computing_data_reduction 'SAINT (Bruker, 2007)'
_computing_molecular_graphics 'ORTEP-3 for Windows (Farrugia, 1997) and PLATON (Spek, 2003)'
_computing_publication_material 'WinGX (Farrugia, 1999) and PLATON (Spek, 2003)'
_computing_structure_refinement 'SHELXL97 (Sheldrick, 2008)'
_computing_structure_solution 'SHELXS97 (Sheldrick, 2008)'
_diffrn_ambient_temperature 296(2)
_diffrn_detector_area_resol_mean 7.4
_diffrn_measured_fraction_theta_full 0.986
_diffrn_measured_fraction_theta_max 0.974
_diffrn_measurement_device_type 'Bruker Kappa APEXII CCD'
_diffrn_measurement_method \w
_diffrn_radiation_monochromator graphite
_diffrn_radiation_source 'fine-focus sealed tube'
_diffrn_radiation_type MoK\a
_diffrn_radiation_wavelength 0.71073
_diffrn_reflns_av_R_equivalents 0.0233
_diffrn_reflns_av_sigmaI/netI 0.0220
_diffrn_reflns_limit_h_max 9
_diffrn_reflns_limit_h_min -10
_diffrn_reflns_limit_k_max 9
_diffrn_reflns_limit_k_min -11
_diffrn_reflns_limit_l_max 11
_diffrn_reflns_limit_l_min -11
_diffrn_reflns_number 9039
_diffrn_reflns_theta_full 26.00
_diffrn_reflns_theta_max 29.13
_diffrn_reflns_theta_min 2.54
_diffrn_standards_number 0
_exptl_absorpt_coefficient_mu 0.113
_exptl_absorpt_correction_T_max 0.981
_exptl_absorpt_correction_T_min 0.970
_exptl_absorpt_correction_type multi-scan
_exptl_absorpt_process_details '(SADABS; Bruker, 2005)'
_exptl_crystal_colour Colourless
_exptl_crystal_density_diffrn 1.436
_exptl_crystal_density_method 'not measured'
_exptl_crystal_description prismatic
_exptl_crystal_F_000 216
_exptl_crystal_size_max 0.25
_exptl_crystal_size_mid 0.20
_exptl_crystal_size_min 0.18
_refine_diff_density_max 0.242
_refine_diff_density_min -0.206
_refine_ls_goodness_of_fit_ref 1.021
_refine_ls_hydrogen_treatment mixed
_refine_ls_matrix_type full
_refine_ls_number_parameters 140
_refine_ls_number_reflns 2518
_refine_ls_number_restraints 0
_refine_ls_restrained_S_all 1.021
_refine_ls_R_factor_all 0.0561
_refine_ls_R_factor_gt 0.0420
_refine_ls_shift/su_max 0.000
_refine_ls_shift/su_mean 0.000
_refine_ls_structure_factor_coef Fsqd
_refine_ls_weighting_details 'calc w=1/[\s^2^(Fo^2^)+(0.0713P)^2^+0.0915P] where P=(Fo^2^+2Fc^2^)/3'
_refine_ls_weighting_scheme calc
_refine_ls_wR_factor_gt 0.1206
_refine_ls_wR_factor_ref 0.1336
_reflns_number_gt 1926
_reflns_number_total 2518
_reflns_threshold_expression I>2\s(I)
_cod_data_source_file cs2087.cif
_cod_data_source_block I
_cod_database_code 2219303
_cod_database_fobs_code 2219303

loop_
_symmetry_equiv_pos_as_xyz
'x, y, z'
'-x, -y, -z'

loop_
_atom_site_aniso_label
_atom_site_aniso_U_11
_atom_site_aniso_U_22
_atom_site_aniso_U_33
_atom_site_aniso_U_12
_atom_site_aniso_U_13
_atom_site_aniso_U_23
O1 0.0855(8) 0.0371(5) 0.0397(5) -0.0259(5) -0.0071(5) -0.0026(4)
O2 0.0801(7) 0.0381(5) 0.0357(5) -0.0229(5) -0.0058(5) 0.0008(4)
O3 0.0862(8) 0.0524(7) 0.0487(6) -0.0249(6) 0.0068(6) 0.0033(5)
O4 0.1010(9) 0.0290(5) 0.0614(7) -0.0085(5) -0.0120(6) -0.0036(5)
N1 0.0638(7) 0.0340(6) 0.0385(6) -0.0119(5) -0.0133(5) 0.0030(5)
C1 0.0399(6) 0.0288(6) 0.0353(6) -0.0057(5) -0.0021(5) -0.0028(4)
C2 0.0379(6) 0.0278(5) 0.0392(6) -0.0052(5) -0.0024(5) -0.0019(5)
C3 0.0443(6) 0.0284(6) 0.0380(6) -0.0068(5) -0.0037(5) -0.0029(5)
C4 0.0416(6) 0.0294(6) 0.0342(6) -0.0041(5) -0.0064(5) -0.0004(4)
C5 0.0569(8) 0.0300(6) 0.0375(6) -0.0005(5) -0.0009(5) -0.0062(5)
C6 0.0521(7) 0.0360(6) 0.0338(6) -0.0020(5) 0.0023(5) -0.0023(5)
C7 0.0468(7) 0.0281(6) 0.0343(6) -0.0062(5) -0.0093(5) 0.0017(5)
C8 0.0607(8) 0.0292(6) 0.0380(6) 0.0016(5) -0.0052(6) -0.0062(5)
C9 0.0554(8) 0.0348(6) 0.0334(6) -0.0009(5) 0.0030(5) -0.0029(5)
C10 0.0626(8) 0.0353(7) 0.0437(7) -0.0160(6) -0.0124(6) 0.0001(5)

loop_
_atom_site_type_symbol
_atom_site_label
_atom_site_fract_x
_atom_site_fract_y
_atom_site_fract_z
_atom_site_U_iso_or_equiv
_atom_site_thermal_displace_type
_atom_site_occupancy
O O1 0.04661(16) 0.13519(13) 0.29456(12) 0.0547(4) Uani 1.000
O O2 0.09796(15) 0.16087(12) 0.54300(12) 0.0526(3) Uani 1.000
O O3 0.52309(18) 1.11600(15) -0.36244(14) 0.0661(4) Uani 1.000
O O4 0.35761(19) 1.23296(13) -0.18699(15) 0.0648(4) Uani 1.000
N N1 0.41247(18) 1.10856(14) -0.23745(14) 0.0466(4) Uani 1.000
C C1 0.10453(16) 0.21896(15) 0.39150(15) 0.0357(3) Uani 1.000
C C2 0.17797(17) 0.39231(15) 0.31101(16) 0.0362(3) Uani 1.000
C C3 0.17195(18) 0.45348(15) 0.14759(16) 0.0378(3) Uani 1.000
C C4 0.22936(17) 0.62471(15) 0.04743(15) 0.0361(3) Uani 1.000
C C5 0.3308(2) 0.64219(16) -0.11015(16) 0.0424(4) Uani 1.000
C C6 0.39099(19) 0.80039(17) -0.20464(16) 0.0425(4) Uani 1.000
C C7 0.34487(18) 0.94026(15) -0.14089(15) 0.0375(4) Uani 1.000
C C8 0.2375(2) 0.92912(16) 0.01030(17) 0.0432(4) Uani 1.000
C C9 0.1804(2) 0.76957(16) 0.10462(16) 0.0430(4) Uani 1.000
C C10 0.2580(2) 0.47901(17) 0.42356(17) 0.0480(4) Uani 1.000
H H1 -0.005(3) 0.032(3) 0.355(2) 0.0656 Uiso 1.000
H H3 0.12727 0.38114 0.09157 0.0454 Uiso 1.000
H H5 0.35821 0.54652 -0.15208 0.0508 Uiso 1.000
H H6 0.46089 0.81202 -0.30868 0.0510 Uiso 1.000
H H8 0.20402 1.02624 0.04821 0.0518 Uiso 1.000
H H9 0.10844 0.75935 0.20750 0.0516 Uiso 1.000
H H10A 0.33667 0.40104 0.48836 0.0719 Uiso 1.000
H H10B 0.16126 0.51574 0.49695 0.0719 Uiso 1.000
H H10C 0.32723 0.57588 0.35757 0.0719 Uiso 1.000

loop_
_atom_type_symbol
_atom_type_description
_atom_type_scat_dispersion_real
_atom_type_scat_dispersion_imag
_atom_type_scat_source
C C 0.0033 0.0016 'International Tables Vol C Tables 4.2.6.8 and 6.1.1.4'
H H 0.0000 0.0000 'International Tables Vol C Tables 4.2.6.8 and 6.1.1.4'
N N 0.0061 0.0033 'International Tables Vol C Tables 4.2.6.8 and 6.1.1.4'
O O 0.0106 0.0060 'International Tables Vol C Tables 4.2.6.8 and 6.1.1.4'

loop_
_geom_angle_atom_site_label_1
_geom_angle_atom_site_label_2
_geom_angle_atom_site_label_3
_geom_angle
_geom_angle_publ_flag
C1 O1 H1 111.6(12) no
O3 N1 O4 123.45(13) no
O3 N1 C7 118.21(12) no
O4 N1 C7 118.33(12) no
O1 C1 O2 122.55(12) no
O1 C1 C2 116.77(11) no
O2 C1 C2 120.68(11) no
C1 C2 C10 115.28(11) no
C3 C2 C10 126.40(12) no
C1 C2 C3 118.29(11) no
C2 C3 C4 126.35(12) no
C3 C4 C9 121.47(11) no
C5 C4 C9 119.09(12) no
C3 C4 C5 119.41(11) no
C4 C5 C6 120.66(12) no
C5 C6 C7 118.38(12) no
N1 C7 C6 119.04(11) no
N1 C7 C8 118.35(11) no
C6 C7 C8 122.61(12) no
C7 C8 C9 118.33(12) no
C4 C9 C8 120.81(12) no
C2 C3 H3 117.00 no
C4 C3 H3 117.00 no
C4 C5 H5 120.00 no
C6 C5 H5 120.00 no
C5 C6 H6 121.00 no
C7 C6 H6 121.00 no
C7 C8 H8 121.00 no
C9 C8 H8 121.00 no
C4 C9 H9 120.00 no
C8 C9 H9 120.00 no
C2 C10 H10A 109.00 no
C2 C10 H10B 109.00 no
C2 C10 H10C 109.00 no
H10A C10 H10B 109.00 no
H10A C10 H10C 110.00 no
H10B C10 H10C 109.00 no

loop_
_geom_bond_atom_site_label_1
_geom_bond_atom_site_label_2
_geom_bond_distance
_geom_bond_publ_flag
O1 C1 1.2996(16) yes
O2 C1 1.2300(15) yes
O3 N1 1.2204(17) yes
O4 N1 1.2185(16) yes
O1 H1 0.93(2) no
N1 C7 1.4698(17) yes
C1 C2 1.4880(18) no
C2 C3 1.3376(18) no
C2 C10 1.4965(19) no
C3 C4 1.4770(18) no
C4 C9 1.3887(18) no
C4 C5 1.3951(18) no
C5 C6 1.3832(19) no
C6 C7 1.3774(19) no
C7 C8 1.3759(19) no
C8 C9 1.3855(19) no
C3 H3 0.9300 no
C5 H5 0.9300 no
C6 H6 0.9300 no
C8 H8 0.9300 no
C9 H9 0.9300 no
C10 H10A 0.9600 no
C10 H10B 0.9600 no
C10 H10C 0.9600 no

loop_
_geom_contact_atom_site_label_1
_geom_contact_atom_site_label_2
_geom_contact_distance
_geom_contact_site_symmetry_2
_geom_contact_publ_flag
O1 C8 3.3471(17) 1_545 no
O1 C6 3.4128(19) 2_565 no
O1 O2 2.6333(15) 2_556 no
O2 O1 2.6333(15) 2_556 no
O2 C1 3.3657(16) 2_556 no
O2 N1 3.1112(17) 1_546 no
O1 H1 2.882(17) 2_556 no
O1 H3 2.3100 . no
O1 H8 2.5500 1_545 no
O2 H10B 2.8600 . no
O2 H10A 2.5900 . no
O2 H1 1.71(2) 2_556 no
O2 H9 2.6000 2_566 no
O3 H6 2.4400 . no
O3 H10A 2.7600 1_564 no
O3 H6 2.6500 2_674 no
O3 H10C 2.7800 2_675 no
O4 H5 2.6300 1_565 no
O4 H8 2.4200 . no
O4 H10A 2.7400 1_564 no
O4 H10C 2.8500 2_675 no
N1 O2 3.1112(17) 1_564 no
N1 C8 3.378(2) 2_675 no
C1 O2 3.3657(16) 2_556 no
C2 C6 3.5837(19) 2_665 no
C6 O1 3.4128(19) 2_565 no
C6 C2 3.5837(19) 2_665 no
C8 N1 3.378(2) 2_675 no
C8 O1 3.3471(17) 1_565 no
C9 C10 3.1937(19) . no
C10 C9 3.1937(19) . no
C1 H10B 3.0800 2_566 no
C1 H1 2.59(2) 2_556 no
C2 H9 2.9300 . no
C2 H10B 2.9500 2_566 no
C2 H6 3.0800 2_665 no
C4 H10C 2.7200 . no
C4 H3 3.0300 2_565 no
C9 H10C 2.6400 . no
C10 H9 2.8300 . no
C10 H10B 3.0700 2_566 no
H1 O1 2.882(17) 2_556 no
H1 O2 1.71(2) 2_556 no
H1 C1 2.59(2) 2_556 no
H1 H1 2.36(2) 2_556 no
H3 O1 2.3100 . no
H3 H5 2.5900 . no
H3 C4 3.0300 2_565 no
H5 O4 2.6300 1_545 no
H5 H3 2.5900 . no
H6 O3 2.4400 . no
H6 O3 2.6500 2_674 no
H6 C2 3.0800 2_665 no
H8 O1 2.5500 1_565 no
H8 O4 2.4200 . no
H9 C2 2.9300 . no
H9 C10 2.8300 . no
H9 H10C 2.4200 . no
H9 O2 2.6000 2_566 no
H10A O2 2.5900 . no
H10A O3 2.7600 1_546 no
H10A O4 2.7400 1_546 no
H10B O2 2.8600 . no
H10B C1 3.0800 2_566 no
H10B C2 2.9500 2_566 no
H10B C10 3.0700 2_566 no
H10B H10B 2.4000 2_566 no
H10C C4 2.7200 . no
H10C C9 2.6400 . no
H10C H9 2.4200 . no
H10C O3 2.7800 2_675 no
H10C O4 2.8500 2_675 no

loop_
_geom_hbond_atom_site_label_D
_geom_hbond_atom_site_label_H
_geom_hbond_atom_site_label_A
_geom_hbond_site_symmetry_A
_geom_hbond_distance_DH
_geom_hbond_distance_HA
_geom_hbond_distance_DA
_geom_hbond_angle_DHA
_geom_hbond_publ_flag
O1 H1 O2 2_556 0.93(2) 1.71(2) 2.6333(15) 177(2) yes
C3 H3 O1 . 0.93 2.31 2.7080(17) 105 yes
C8 H8 O1 1_565 0.93 2.55 3.3471(17) 144 yes
C9 H9 O2 2_566 0.93 2.60 3.4912(17) 161 yes

loop_
_geom_torsion_atom_site_label_1
_geom_torsion_atom_site_label_2
_geom_torsion_atom_site_label_3
_geom_torsion_atom_site_label_4
_geom_torsion
_geom_torsion_publ_flag
O3 N1 C7 C6 -7.7(2) no
O3 N1 C7 C8 172.34(13) no
O4 N1 C7 C6 173.58(14) no
O4 N1 C7 C8 -6.4(2) no
O1 C1 C2 C3 3.07(18) no
O1 C1 C2 C10 -174.99(12) no
O2 C1 C2 C3 -176.04(13) no
O2 C1 C2 C10 5.90(18) no
C1 C2 C3 C4 176.84(12) no
C10 C2 C3 C4 -5.3(2) no
C2 C3 C4 C5 136.88(15) no
C2 C3 C4 C9 -44.9(2) no
C3 C4 C5 C6 -178.09(13) no
C9 C4 C5 C6 3.7(2) no
C3 C4 C9 C8 179.06(13) no
C5 C4 C9 C8 -2.7(2) no
C4 C5 C6 C7 -1.4(2) no
C5 C6 C7 N1 178.15(13) no
C5 C6 C7 C8 -1.9(2) no
N1 C7 C8 C9 -177.24(13) no
C6 C7 C8 C9 2.8(2) no
C7 C8 C9 C4 -0.4(2) no

loop_
_cod_related_entry_id
_cod_related_entry_database
_cod_related_entry_code
1 ChemSpider 4521342
